data_2009548
loop_
_publ_author_name
'Lidin, S.'
'Jacob, M.'
'Larsson, A.-K.'

_publ_section_title
;
 (Fe,Ni)Zn~6.5~, a superstructure of \g-brass
;
_journal_issue 3
_journal_name_full 'Acta Crystallographica Section C'
_journal_page_first 340
_journal_page_last 342
_journal_paper_doi 10.1107/S0108270193008650
_journal_volume 50
_journal_year 1994
_chemical_formula_moiety '(Fe,Ni) Zn6.5'
_chemical_formula_sum 'Fe Ni Zn6.5'
_chemical_formula_weight 482.2
_symmetry_cell_setting cubic
_symmetry_space_group_name_Hall 'F -4 2 3'
_symmetry_space_group_name_H-M 'F -4 3 m'
_atom_type_scat_source IntTabIV
_cell_angle_alpha 90.
_cell_angle_beta 90.
_cell_angle_gamma 90.
_cell_formula_units_Z 55
_cell_length_a 18.084(5)
_cell_length_b 18.084(5)
_cell_length_c 18.084(5)
_cell_measurement_reflns_used 69
_cell_measurement_temperature 298
_cell_measurement_theta_max 23.1
_cell_measurement_theta_min 8.6
_cell_volume 5914(3)
_diffrn_measurement_device Huber
_diffrn_measurement_method \w/2\q
_diffrn_radiation_type MoK\a
_diffrn_radiation_wavelength 0.71069
_diffrn_reflns_av_R_equivalents '0.144 R~w~ = 0.098'
_diffrn_reflns_limit_h_max 21
_diffrn_reflns_limit_h_min 0
_diffrn_reflns_limit_k_max 21
_diffrn_reflns_limit_k_min 0
_diffrn_reflns_limit_l_max 21
_diffrn_reflns_limit_l_min 0
_diffrn_reflns_number 5414
_diffrn_reflns_theta_max 50
_diffrn_standards_decay_% 4
_diffrn_standards_interval_time 60
_diffrn_standards_number 3
_exptl_absorpt_coefficient_mu 395.6
_exptl_absorpt_correction_T_max 0.3076
_exptl_absorpt_correction_T_min 0.0294
_exptl_absorpt_correction_type integration
_exptl_crystal_colour metallic
_exptl_crystal_density_diffrn 4.48
_exptl_crystal_description 'triangular plate'
_exptl_crystal_size_max 0.26
_exptl_crystal_size_mid 0.26
_exptl_crystal_size_min 0.14
_refine_diff_density_max 2.42
_refine_diff_density_min 1.63
_refine_ls_extinction_coef 1948.000000
_refine_ls_extinction_method 'Becker-Coppens isotropic'
_refine_ls_goodness_of_fit_obs 1.3162
_refine_ls_number_parameters 64
_refine_ls_number_reflns 210
_refine_ls_R_factor_obs 0.041
_refine_ls_shift/esd_max 0.013
_refine_ls_structure_factor_coef F
_refine_ls_weighting_details 'w = 1/[\s^2^ + (0.05F~o~)^2^]'
_refine_ls_weighting_scheme calc
_refine_ls_wR_factor_obs 0.057
_reflns_number_observed 210
_reflns_number_total 316
_reflns_observed_criterion F~o~^2^>3\s(F~o~^2^)
_cod_data_source_file mu1047.cif
_cod_data_source_block mu1047_structure_1_of_1
_cod_depositor_comments
;
The following automatic conversions were performed:

'_refine_ls_weighting_scheme' value '1/[\s^2^ + (0.05F~o~)^2^]' was
changed to 'calc'. New tag '_refine_ls_weighting_details' was
created. The value of the new tag was set to 'w = 1/[\s^2^ +
(0.05F~o~)^2^]'.

Automatic conversion script
Id: cif_fix_values 3143 2015-03-26 13:38:13Z robertas 
;
_cod_original_cell_volume 5914.(5)
_cod_original_formula_sum 'Fe1 Ni1 Zn6.5'
_cod_database_code 2009548

loop_
_atom_site_label
_atom_site_fract_x
_atom_site_fract_y
_atom_site_fract_z
_atom_site_U_iso_or_equiv
_atom_site_occupancy
Zn1 .0941(2) .0941(2) .2305(3) .0150(10) 1.0
Zn2 .0590(2) .0590(2) .7321(3) .0160(10) 1.0
Zn3 .1617(3) .1617(3) .9783(4) .040(2) 1.0
Zn4 .1437(2) .1437(2) .4698(3) .0120(10) 1.0
Zn5 .2010(2) .2010(2) .5936(3) .0160(10) 1.0
Zn6 .3916(4) .0 .0 .010(2) 1.0
Zn7 .0722(4) 0.25 0.25 .021(2) 1.0
Zn8 .0850(3) .0850(3) .0850(3) .027(2) 1.0
Zn9 .1978(3) .1978(3) .1978(3) .0170(10) 1.0
Zn10 .3352(3) .3352(3) .3352(3) .0160(10) 1.0
Zn11 .8339(4) .8339(4) .8339(4) .023(2) 1.0
Zn12 0.75 0.75 0.75 .006(3) 1.0
Fe,Ni1 .1586(7) .0 .0 .039(3) 1.0
Fe,Ni2 .5998(3) .5998(3) .5998(3) .0050(10) 1.0
Fe,Ni31 .926(2) .926(2) .926(2) .040(10) 0.25(2)
Fe,Ni32 .945(1) .945(1) .945(1) .036(5) 0.53(2)
Fe,Ni4 .0 .0 .0 .0160(10) 0.680(10)

loop_
_geom_bond_atom_site_label_1
_geom_bond_atom_site_label_2
_geom_bond_distance
_geom_bond_publ_flag
Zn1 Zn10 2.618(6) yes
Zn1 Zn8 2.640(9) yes
Zn1 Zn4 2.704(5) yes
Zn1 Zn9 2.717(8) yes
Zn1 Zn3 2.725(6) yes
Zn1 Ni1 2.735(8) yes
Zn1 Zn7 2.868(4) yes
Zn1 Zn2 2.920(6) yes
Zn1 Zn1 3.488(9) yes
Zn2 Ni1 2.488(11) yes
Zn2 Ni2 2.609(6) yes
Zn2 Zn6 2.698(8) yes
Zn2 Zn5 2.702(5) yes
Zn2 Zn4 2.739(4) yes
Zn2 Zn3 2.756(4) yes
Zn2 Zn2 3.018(8) yes
Zn2 Zn11 3.300(7) yes
Zn3 Ni3 2.43(4) yes
Zn3 Zn11 2.614(10) yes
Zn3 Zn8 2.751(7) yes
Zn3 Ni32 2.80(2) yes
Zn3 Zn7 2.826(9) yes
Zn3 Zn5 2.891(7) yes
Zn3 Ni1 2.950(5) yes
Zn4 Zn10 2.491(9) yes
Zn4 Ni2 2.606(5) yes
Zn4 Zn5 2.676(7) yes
Zn4 Zn6 2.732(5) yes
Zn4 Zn7 2.822(6) yes
Zn4 Zn4 2.902(9) yes
Zn5 Zn5 2.504(8) yes
Zn5 Ni2 2.591(9) yes
Zn5 Zn5 2.748(10) yes
Zn5 Zn11 2.809(5) yes
Zn5 Zn12 3.093960 yes
Zn5 Zn7 3.249(9) yes
Zn6 Ni2 2.558(7) yes
Zn6 Zn6 2.772(9) yes
Zn7 Zn9 2.635(7) yes
Zn7 Zn10 2.748(6) yes
Zn8 Ni1 2.549(8) yes
Zn8 Ni32 2.643(13) yes
Zn8 Ni4 2.664(10) yes
Zn8 Ni31 2.89(4) yes
Zn9 Zn10 2.625(8) yes
Zn9 Zn9 2.669(10) yes
Zn11 Zn12 2.628(11) yes
Zn11 Ni31 2.88(8) yes
Zn11 Ni32 3.49(4) yes
Ni1 Ni31 2.43(2) yes
Ni1 Ni32 2.342(10) yes
Ni1 Ni4 2.867(13) yes
Ni31 Ni32 0.61(8) yes
Ni31 Ni4 2.32(8) yes
Ni31 Ni32 3.31(7) yes
Ni32 Ni32 2.80(4) yes
Ni4 Ni32 1.71(3) yes
Zn8 Zn1 2.64 yes
Zn8 Zn3 2.75 yes
Zn8 Ni1 2.55 yes
Zn8 Ni3 2.89 yes
Zn8 Ni4 2.66 yes
Zn10 Zn1 2.62 yes
Zn10 Zn4 2.49 yes
Zn10 Zn7 2.75 yes
Zn10 Zn9 2.62 yes
Ni2 Zn2 2.61 yes
Ni2 Zn5 2.59 yes
Ni2 Zn6 2.56 yes
Zn12 Zn5 3.09 yes
Zn12 Zn11 2.62 yes
